data_4068403
loop_
_publ_author_name
'Labourdette, Guillaume'
'Lee, Daniel J.'
'Patrick, Brian O.'
'Ezhova, Maria B.'
'Mehrkhodavandi, Parisa'

_publ_section_title
;
 Unusually Stable Chiral Ethyl Zinc Complexes: Reactivity and
 Polymerization of Lactide
;
_journal_issue 5
_journal_name_full Organometallics
_journal_page_first 1309
_journal_paper_doi 10.1021/om800818v
_journal_volume 28
_journal_year 2009
_chemical_formula_sum 'C18 H30 N2 O Zn'
_chemical_formula_weight 355.81
_chemical_name_systematic
;
 ?
;
_space_group_IT_number 2
_symmetry_cell_setting triclinic
_symmetry_space_group_name_Hall '-P 1'
_symmetry_space_group_name_H-M 'P -1'
_atom_sites_solution_hydrogens geom
_atom_sites_solution_primary direct
_atom_sites_solution_secondary difmap
_audit_creation_method SHELXL-97
_cell_angle_alpha 87.630(4)
_cell_angle_beta 89.522(4)
_cell_angle_gamma 87.107(4)
_cell_formula_units_Z 4
_cell_length_a 9.1548(7)
_cell_length_b 12.2840(9)
_cell_length_c 15.7667(12)
_cell_measurement_reflns_used 6178
_cell_measurement_temperature 173(2)
_cell_measurement_theta_max 27.92
_cell_measurement_theta_min 2.57
_cell_volume 1769.3(2)
_computing_structure_refinement 'SHELXL-97 (Sheldrick, 1997)'
_diffrn_ambient_temperature 173(2)
_diffrn_measured_fraction_theta_full 0.981
_diffrn_measured_fraction_theta_max 0.981
_diffrn_measurement_device_type 'Bruker X8 APEX II'
_diffrn_measurement_method 'area detector'
_diffrn_radiation_monochromator graphite
_diffrn_radiation_source 'fine-focus sealed tube'
_diffrn_radiation_type MoK\a
_diffrn_radiation_wavelength 0.71073
_diffrn_reflns_av_R_equivalents 0.035
_diffrn_reflns_av_sigmaI/netI 0.0492
_diffrn_reflns_limit_h_max 12
_diffrn_reflns_limit_h_min -12
_diffrn_reflns_limit_k_max 16
_diffrn_reflns_limit_k_min -16
_diffrn_reflns_limit_l_max 20
_diffrn_reflns_limit_l_min 0
_diffrn_reflns_number 10744
_diffrn_reflns_theta_full 28.04
_diffrn_reflns_theta_max 28.04
_diffrn_reflns_theta_min 1.66
_exptl_absorpt_coefficient_mu 1.392
_exptl_absorpt_correction_T_max 0.846
_exptl_absorpt_correction_T_min 0.627
_exptl_absorpt_correction_type multi-scan
_exptl_crystal_colour colourless
_exptl_crystal_density_diffrn 1.336
_exptl_crystal_density_method 'not measured'
_exptl_crystal_description irregular
_exptl_crystal_F_000 760
_exptl_crystal_size_max 0.44
_exptl_crystal_size_mid 0.22
_exptl_crystal_size_min 0.12
_refine_diff_density_max 0.449
_refine_diff_density_min -0.418
_refine_diff_density_rms 0.053
_refine_ls_extinction_method none
_refine_ls_goodness_of_fit_ref 0.970
_refine_ls_hydrogen_treatment constr
_refine_ls_matrix_type full
_refine_ls_number_parameters 406
_refine_ls_number_reflns 10744
_refine_ls_number_restraints 0
_refine_ls_restrained_S_all 0.970
_refine_ls_R_factor_all 0.0498
_refine_ls_R_factor_gt 0.0318
_refine_ls_shift/su_max 0.003
_refine_ls_shift/su_mean 0.000
_refine_ls_structure_factor_coef Fsqd
_refine_ls_weighting_details 'calc w=1/[\s^2^(Fo^2^)+(0.0415P)^2^+0.0000P] where P=(Fo^2^+2Fc^2^)/3'
_refine_ls_weighting_scheme calc
_refine_ls_wR_factor_gt 0.0757
_refine_ls_wR_factor_ref 0.0792
_reflns_number_gt 8092
_reflns_number_total 10744
_reflns_threshold_expression >2sigma(I)
_cod_data_source_file om800818v_si_001.cif
_cod_data_source_block pm019
_cod_database_code 4068403

loop_
_symmetry_equiv_pos_as_xyz
'x, y, z'
'-x, -y, -z'

loop_
_atom_site_label
_atom_site_type_symbol
_atom_site_fract_x
_atom_site_fract_y
_atom_site_fract_z
_atom_site_U_iso_or_equiv
_atom_site_adp_type
_atom_site_occupancy
_atom_site_symmetry_multiplicity
_atom_site_calc_flag
_atom_site_refinement_flags
C1 C 0.3714(2) 0.34980(17) 0.15493(12) 0.0291(5) Uani 1 1 d .
H1A H 0.3414 0.4252 0.1354 0.035 Uiso 1 1 calc R
H1B H 0.3536 0.3010 0.1081 0.035 Uiso 1 1 calc R
C2 C 0.2774(2) 0.31667(19) 0.23222(13) 0.0384(5) Uani 1 1 d .
H2A H 0.2997 0.2397 0.2483 0.058 Uiso 1 1 calc R
H2B H 0.1736 0.3273 0.2177 0.058 Uiso 1 1 calc R
H2C H 0.2990 0.3619 0.2799 0.058 Uiso 1 1 calc R
C3 C 0.8584(2) 0.45000(16) 0.13323(12) 0.0288(4) Uani 1 1 d .
H3A H 0.9307 0.4726 0.0907 0.043 Uiso 1 1 calc R
H3B H 0.9086 0.4120 0.1814 0.043 Uiso 1 1 calc R
H3C H 0.8028 0.5145 0.1529 0.043 Uiso 1 1 calc R
C4 C 0.6953(2) 0.43112(18) 0.01703(12) 0.0351(5) Uani 1 1 d .
H4A H 0.6457 0.5006 0.0314 0.053 Uiso 1 1 calc R
H4B H 0.6248 0.3844 -0.0079 0.053 Uiso 1 1 calc R
H4C H 0.7741 0.4447 -0.0239 0.053 Uiso 1 1 calc R
C5 C 0.8282(2) 0.26736(15) 0.07491(11) 0.0235(4) Uani 1 1 d .
H5 H 0.7609 0.2321 0.0359 0.028 Uiso 1 1 calc R
C6 C 0.9757(2) 0.27494(17) 0.02882(13) 0.0329(5) Uani 1 1 d .
H6A H 0.9614 0.3161 -0.0260 0.039 Uiso 1 1 calc R
H6B H 1.0429 0.3151 0.0635 0.039 Uiso 1 1 calc R
C7 C 1.0438(2) 0.16164(19) 0.01293(15) 0.0433(6) Uani 1 1 d .
H7A H 0.9791 0.1226 -0.0242 0.052 Uiso 1 1 calc R
H7B H 1.1392 0.1684 -0.0164 0.052 Uiso 1 1 calc R
C8 C 1.0655(2) 0.09770(18) 0.09575(15) 0.0422(6) Uani 1 1 d .
H8A H 1.1305 0.1364 0.1328 0.051 Uiso 1 1 calc R
H8B H 1.1124 0.0251 0.0852 0.051 Uiso 1 1 calc R
C9 C 0.9180(2) 0.08419(16) 0.13957(14) 0.0326(5) Uani 1 1 d .
H9A H 0.8555 0.0417 0.1037 0.039 Uiso 1 1 calc R
H9B H 0.9329 0.0430 0.1944 0.039 Uiso 1 1 calc R
C10 C 0.84131(19) 0.19451(15) 0.15538(11) 0.0225(4) Uani 1 1 d .
H10 H 0.9037 0.2322 0.1956 0.027 Uiso 1 1 calc R
C11 C 0.6039(2) 0.10606(16) 0.15893(12) 0.0284(4) Uani 1 1 d .
H11A H 0.6441 0.0326 0.1746 0.043 Uiso 1 1 calc R
H11B H 0.6042 0.1166 0.0970 0.043 Uiso 1 1 calc R
H11C H 0.5034 0.1148 0.1804 0.043 Uiso 1 1 calc R
C12 C 0.7012(2) 0.16468(15) 0.28913(11) 0.0249(4) Uani 1 1 d .
H12A H 0.7418 0.0892 0.3001 0.030 Uiso 1 1 calc R
H12B H 0.6008 0.1692 0.3129 0.030 Uiso 1 1 calc R
C13 C 0.7932(2) 0.24179(16) 0.33463(11) 0.0244(4) Uani 1 1 d .
C14 C 0.9133(2) 0.19981(18) 0.38057(12) 0.0320(5) Uani 1 1 d .
H14 H 0.9356 0.1234 0.3822 0.038 Uiso 1 1 calc R
C15 C 1.0013(2) 0.2662(2) 0.42398(12) 0.0364(5) Uani 1 1 d .
H15 H 1.0829 0.2362 0.4554 0.044 Uiso 1 1 calc R
C16 C 0.9683(2) 0.37605(19) 0.42083(12) 0.0351(5) Uani 1 1 d .
H16 H 1.0283 0.4226 0.4503 0.042 Uiso 1 1 calc R
C17 C 0.8498(2) 0.42085(18) 0.37575(12) 0.0310(5) Uani 1 1 d .
H17 H 0.8295 0.4975 0.3749 0.037 Uiso 1 1 calc R
C18 C 0.7582(2) 0.35452(16) 0.33100(11) 0.0249(4) Uani 1 1 d .
N1 N 0.69374(16) 0.18711(12) 0.19600(9) 0.0209(3) Uani 1 1 d .
N2 N 0.75758(16) 0.37604(13) 0.09507(9) 0.0221(3) Uani 1 1 d .
O1 O 0.64608(14) 0.39839(11) 0.28782(8) 0.0294(3) Uani 1 1 d .
Zn1 Zn 0.58167(2) 0.342066(18) 0.181291(13) 0.02359(6) Uani 1 1 d .
C19 C -0.0741(2) 0.8366(2) 0.32728(13) 0.0382(5) Uani 1 1 d .
H19A H -0.0879 0.7956 0.3819 0.046 Uiso 1 1 calc R
H19B H -0.0990 0.9146 0.3367 0.046 Uiso 1 1 calc R
C20 C -0.1792(2) 0.7971(2) 0.26292(15) 0.0521(7) Uani 1 1 d .
H20A H -0.1646 0.8356 0.2081 0.078 Uiso 1 1 calc R
H20B H -0.2800 0.8114 0.2824 0.078 Uiso 1 1 calc R
H20C H -0.1610 0.7185 0.2566 0.078 Uiso 1 1 calc R
C21 C 0.3851(2) 0.96117(17) 0.32095(14) 0.0368(5) Uani 1 1 d .
H21A H 0.3287 1.0106 0.2817 0.055 Uiso 1 1 calc R
H21B H 0.4492 0.9116 0.2885 0.055 Uiso 1 1 calc R
H21C H 0.4446 1.0038 0.3574 0.055 Uiso 1 1 calc R
C22 C 0.1993(2) 0.97112(18) 0.42893(14) 0.0402(6) Uani 1 1 d .
H22A H 0.2652 1.0038 0.4682 0.060 Uiso 1 1 calc R
H22B H 0.1274 0.9296 0.4613 0.060 Uiso 1 1 calc R
H22C H 0.1485 1.0289 0.3941 0.060 Uiso 1 1 calc R
C23 C 0.3585(2) 0.80598(15) 0.42557(11) 0.0238(4) Uani 1 1 d .
H23 H 0.2847 0.7791 0.4675 0.029 Uiso 1 1 calc R
C24 C 0.4888(2) 0.84052(17) 0.47631(12) 0.0300(5) Uani 1 1 d .
H24A H 0.5607 0.8733 0.4369 0.036 Uiso 1 1 calc R
H24B H 0.4548 0.8969 0.5161 0.036 Uiso 1 1 calc R
C25 C 0.5633(2) 0.74479(18) 0.52641(12) 0.0337(5) Uani 1 1 d .
H25A H 0.6489 0.7698 0.5568 0.040 Uiso 1 1 calc R
H25B H 0.4943 0.7150 0.5690 0.040 Uiso 1 1 calc R
C26 C 0.6122(2) 0.65707(17) 0.46632(13) 0.0328(5) Uani 1 1 d .
H26A H 0.6610 0.5950 0.4987 0.039 Uiso 1 1 calc R
H26B H 0.6835 0.6864 0.4249 0.039 Uiso 1 1 calc R
C27 C 0.4818(2) 0.61783(16) 0.41940(12) 0.0281(4) Uani 1 1 d .
H27A H 0.4135 0.5846 0.4607 0.034 Uiso 1 1 calc R
H27B H 0.5158 0.5611 0.3800 0.034 Uiso 1 1 calc R
C28 C 0.4019(2) 0.71114(15) 0.36959(11) 0.0221(4) Uani 1 1 d .
H28 H 0.4727 0.7392 0.3263 0.027 Uiso 1 1 calc R
C29 C 0.1808(2) 0.60100(17) 0.37007(12) 0.0327(5) Uani 1 1 d .
H29A H 0.0877 0.5950 0.3409 0.049 Uiso 1 1 calc R
H29B H 0.1621 0.6269 0.4273 0.049 Uiso 1 1 calc R
H29C H 0.2330 0.5294 0.3740 0.049 Uiso 1 1 calc R
C30 C 0.3127(2) 0.63023(16) 0.24035(11) 0.0272(4) Uani 1 1 d .
H30A H 0.2229 0.6095 0.2117 0.033 Uiso 1 1 calc R
H30B H 0.3739 0.5627 0.2523 0.033 Uiso 1 1 calc R
C31 C 0.3949(2) 0.70427(16) 0.18097(11) 0.0235(4) Uani 1 1 d .
C32 C 0.5315(2) 0.67001(17) 0.15148(12) 0.0291(5) Uani 1 1 d .
H32 H 0.5744 0.6022 0.1724 0.035 Uiso 1 1 calc R
C33 C 0.6073(2) 0.73175(18) 0.09244(12) 0.0325(5) Uani 1 1 d .
H33 H 0.7007 0.7066 0.0724 0.039 Uiso 1 1 calc R
C34 C 0.5453(2) 0.82997(18) 0.06324(12) 0.0318(5) Uani 1 1 d .
H34 H 0.5961 0.8730 0.0223 0.038 Uiso 1 1 calc R
C35 C 0.4111(2) 0.86698(17) 0.09220(11) 0.0297(5) Uani 1 1 d .
H35 H 0.3711 0.9357 0.0714 0.036 Uiso 1 1 calc R
C36 C 0.3312(2) 0.80561(17) 0.15203(11) 0.0273(4) Uani 1 1 d .
N3 N 0.27088(17) 0.67906(12) 0.32193(9) 0.0227(3) Uani 1 1 d .
N4 N 0.28470(17) 0.89756(13) 0.37360(10) 0.0250(4) Uani 1 1 d .
O2 O 0.20152(15) 0.84303(12) 0.17816(8) 0.0348(4) Uani 1 1 d .
Zn2 Zn 0.13354(2) 0.82045(2) 0.293453(14) 0.02769(7) Uani 1 1 d .

loop_
_atom_site_aniso_label
_atom_site_aniso_U_11
_atom_site_aniso_U_22
_atom_site_aniso_U_33
_atom_site_aniso_U_23
_atom_site_aniso_U_13
_atom_site_aniso_U_12
C1 0.0229(11) 0.0369(12) 0.0273(10) -0.0036(9) -0.0044(8) 0.0034(9)
C2 0.0253(12) 0.0476(15) 0.0424(13) -0.0021(10) 0.0019(9) -0.0035(10)
C3 0.0262(11) 0.0263(11) 0.0340(11) -0.0026(8) 0.0023(8) -0.0031(9)
C4 0.0364(13) 0.0422(14) 0.0252(11) 0.0084(9) -0.0020(9) 0.0039(10)
C5 0.0235(10) 0.0246(11) 0.0231(9) -0.0046(8) 0.0033(7) -0.0043(8)
C6 0.0287(12) 0.0334(13) 0.0366(12) -0.0027(9) 0.0107(9) -0.0024(10)
C7 0.0335(13) 0.0400(14) 0.0574(15) -0.0149(11) 0.0226(11) -0.0034(11)
C8 0.0290(13) 0.0334(14) 0.0641(16) -0.0117(11) 0.0084(10) 0.0053(10)
C9 0.0301(12) 0.0237(11) 0.0437(13) -0.0037(9) 0.0062(9) 0.0016(9)
C10 0.0193(10) 0.0213(10) 0.0268(10) -0.0032(8) 0.0010(7) 0.0004(8)
C11 0.0292(11) 0.0293(12) 0.0275(10) -0.0040(8) 0.0007(8) -0.0083(9)
C12 0.0296(11) 0.0254(11) 0.0198(9) 0.0008(8) 0.0025(8) -0.0024(8)
C13 0.0245(10) 0.0296(11) 0.0191(9) -0.0010(8) 0.0017(7) -0.0026(8)
C14 0.0326(12) 0.0384(13) 0.0243(10) -0.0014(9) 0.0002(8) 0.0036(10)
C15 0.0264(12) 0.0565(16) 0.0262(11) -0.0013(10) -0.0022(8) -0.0006(11)
C16 0.0300(12) 0.0555(16) 0.0222(10) -0.0108(10) 0.0029(8) -0.0176(11)
C17 0.0343(12) 0.0341(12) 0.0257(10) -0.0083(9) 0.0076(9) -0.0084(10)
C18 0.0254(10) 0.0323(12) 0.0173(9) -0.0046(8) 0.0055(7) -0.0029(9)
N1 0.0208(8) 0.0214(8) 0.0209(8) -0.0018(6) 0.0012(6) -0.0042(7)
N2 0.0213(8) 0.0226(9) 0.0224(8) 0.0001(6) -0.0016(6) -0.0005(7)
O1 0.0318(8) 0.0281(8) 0.0281(7) -0.0074(6) -0.0028(6) 0.0057(6)
Zn1 0.01967(12) 0.02628(13) 0.02458(12) -0.00123(9) 0.00026(8) 0.00123(9)
C19 0.0244(11) 0.0557(16) 0.0340(12) 0.0031(10) 0.0017(9) -0.0017(10)
C20 0.0322(14) 0.075(2) 0.0502(15) 0.0043(13) -0.0071(11) -0.0141(13)
C21 0.0381(13) 0.0295(12) 0.0431(13) 0.0074(10) -0.0058(10) -0.0098(10)
C22 0.0355(13) 0.0326(13) 0.0521(14) -0.0110(10) -0.0031(10) 0.0090(10)
C23 0.0239(10) 0.0227(11) 0.0250(10) 0.0003(8) -0.0006(8) -0.0030(8)
C24 0.0301(12) 0.0297(12) 0.0308(11) -0.0081(9) -0.0041(8) -0.0018(9)
C25 0.0297(12) 0.0430(14) 0.0283(11) 0.0008(9) -0.0065(8) -0.0011(10)
C26 0.0314(12) 0.0329(12) 0.0327(11) 0.0076(9) -0.0044(9) 0.0041(10)
C27 0.0334(12) 0.0208(11) 0.0291(10) 0.0032(8) 0.0029(8) 0.0029(9)
C28 0.0244(10) 0.0224(10) 0.0198(9) 0.0002(7) 0.0000(7) -0.0031(8)
C29 0.0377(12) 0.0325(12) 0.0286(11) 0.0023(9) 0.0066(9) -0.0125(10)
C30 0.0350(12) 0.0269(11) 0.0208(9) -0.0043(8) 0.0010(8) -0.0099(9)
C31 0.0303(11) 0.0259(11) 0.0154(9) -0.0028(7) 0.0000(7) -0.0086(8)
C32 0.0365(12) 0.0269(11) 0.0242(10) -0.0028(8) 0.0007(8) -0.0017(9)
C33 0.0276(11) 0.0407(13) 0.0298(11) -0.0056(9) 0.0048(8) -0.0037(10)
C34 0.0341(12) 0.0397(13) 0.0221(10) 0.0041(9) 0.0017(8) -0.0126(10)
C35 0.0337(12) 0.0328(12) 0.0219(10) 0.0071(8) -0.0028(8) -0.0024(9)
C36 0.0249(11) 0.0388(13) 0.0185(9) 0.0000(8) -0.0028(7) -0.0047(9)
N3 0.0266(9) 0.0224(9) 0.0198(8) 0.0008(6) 0.0028(6) -0.0083(7)
N4 0.0235(9) 0.0193(9) 0.0319(9) 0.0023(7) -0.0003(7) 0.0000(7)
O2 0.0281(8) 0.0484(10) 0.0258(7) 0.0120(6) 0.0006(6) 0.0065(7)
Zn2 0.02089(13) 0.03547(15) 0.02643(12) 0.00315(10) 0.00016(9) -0.00230(10)

loop_
_atom_type_symbol
_atom_type_description
_atom_type_scat_dispersion_real
_atom_type_scat_dispersion_imag
_atom_type_scat_source
C C 0.0033 0.0016 'International Tables Vol C Tables 4.2.6.8 and 6.1.1.4'
H H 0.0000 0.0000 'International Tables Vol C Tables 4.2.6.8 and 6.1.1.4'
N N 0.0061 0.0033 'International Tables Vol C Tables 4.2.6.8 and 6.1.1.4'
O O 0.0106 0.0060 'International Tables Vol C Tables 4.2.6.8 and 6.1.1.4'
Zn Zn 0.2839 1.4301 'International Tables Vol C Tables 4.2.6.8 and 6.1.1.4'

loop_
_geom_angle_atom_site_label_1
_geom_angle_atom_site_label_2
_geom_angle_atom_site_label_3
_geom_angle
C2 C1 Zn1 112.13(13)
C2 C1 H1A 109.2
Zn1 C1 H1A 109.2
C2 C1 H1B 109.2
Zn1 C1 H1B 109.2
H1A C1 H1B 107.9
C1 C2 H2A 109.5
C1 C2 H2B 109.5
H2A C2 H2B 109.5
C1 C2 H2C 109.5
H2A C2 H2C 109.5
H2B C2 H2C 109.5
N2 C3 H3A 109.5
N2 C3 H3B 109.5
H3A C3 H3B 109.5
N2 C3 H3C 109.5
H3A C3 H3C 109.5
H3B C3 H3C 109.5
N2 C4 H4A 109.5
N2 C4 H4B 109.5
H4A C4 H4B 109.5
N2 C4 H4C 109.5
H4A C4 H4C 109.5
H4B C4 H4C 109.5
N2 C5 C10 109.97(14)
N2 C5 C6 113.67(15)
C10 C5 C6 111.53(16)
N2 C5 H5 107.1
C10 C5 H5 107.1
C6 C5 H5 107.1
C7 C6 C5 110.97(17)
C7 C6 H6A 109.4
C5 C6 H6A 109.4
C7 C6 H6B 109.4
C5 C6 H6B 109.4
H6A C6 H6B 108.0
C8 C7 C6 110.13(18)
C8 C7 H7A 109.6
C6 C7 H7A 109.6
C8 C7 H7B 109.6
C6 C7 H7B 109.6
H7A C7 H7B 108.1
C7 C8 C9 109.65(18)
C7 C8 H8A 109.7
C9 C8 H8A 109.7
C7 C8 H8B 109.7
C9 C8 H8B 109.7
H8A C8 H8B 108.2
C10 C9 C8 111.18(17)
C10 C9 H9A 109.4
C8 C9 H9A 109.4
C10 C9 H9B 109.4
C8 C9 H9B 109.4
H9A C9 H9B 108.0
N1 C10 C9 113.94(15)
N1 C10 C5 109.20(14)
C9 C10 C5 112.44(15)
N1 C10 H10 106.9
C9 C10 H10 106.9
C5 C10 H10 106.9
N1 C11 H11A 109.5
N1 C11 H11B 109.5
H11A C11 H11B 109.5
N1 C11 H11C 109.5
H11A C11 H11C 109.5
H11B C11 H11C 109.5
N1 C12 C13 113.80(15)
N1 C12 H12A 108.8
C13 C12 H12A 108.8
N1 C12 H12B 108.8
C13 C12 H12B 108.8
H12A C12 H12B 107.7
C14 C13 C18 120.27(19)
C14 C13 C12 118.99(18)
C18 C13 C12 120.75(17)
C15 C14 C13 121.7(2)
C15 C14 H14 119.1
C13 C14 H14 119.1
C16 C15 C14 118.5(2)
C16 C15 H15 120.7
C14 C15 H15 120.7
C15 C16 C17 121.4(2)
C15 C16 H16 119.3
C17 C16 H16 119.3
C16 C17 C18 121.0(2)
C16 C17 H17 119.5
C18 C17 H17 119.5
O1 C18 C13 122.59(18)
O1 C18 C17 120.37(18)
C13 C18 C17 117.04(18)
C11 N1 C12 108.67(14)
C11 N1 C10 113.57(14)
C12 N1 C10 112.86(14)
C11 N1 Zn1 108.25(11)
C12 N1 Zn1 104.89(10)
C10 N1 Zn1 108.14(10)
C3 N2 C4 108.32(16)
C3 N2 C5 113.59(14)
C4 N2 C5 110.16(15)
C3 N2 Zn1 110.29(11)
C4 N2 Zn1 108.51(12)
C5 N2 Zn1 105.87(11)
C18 O1 Zn1 122.94(11)
O1 Zn1 C1 119.07(7)
O1 Zn1 N1 96.29(5)
C1 Zn1 N1 119.16(7)
O1 Zn1 N2 103.42(6)
C1 Zn1 N2 126.70(7)
N1 Zn1 N2 83.54(6)
C20 C19 Zn2 114.10(15)
C20 C19 H19A 108.7
Zn2 C19 H19A 108.7
C20 C19 H19B 108.7
Zn2 C19 H19B 108.7
H19A C19 H19B 107.6
C19 C20 H20A 109.5
C19 C20 H20B 109.5
H20A C20 H20B 109.5
C19 C20 H20C 109.5
H20A C20 H20C 109.5
H20B C20 H20C 109.5
N4 C21 H21A 109.5
N4 C21 H21B 109.5
H21A C21 H21B 109.5
N4 C21 H21C 109.5
H21A C21 H21C 109.5
H21B C21 H21C 109.5
N4 C22 H22A 109.5
N4 C22 H22B 109.5
H22A C22 H22B 109.5
N4 C22 H22C 109.5
H22A C22 H22C 109.5
H22B C22 H22C 109.5
N4 C23 C28 110.28(14)
N4 C23 C24 113.67(16)
C28 C23 C24 111.32(15)
N4 C23 H23 107.1
C28 C23 H23 107.1
C24 C23 H23 107.1
C25 C24 C23 112.13(17)
C25 C24 H24A 109.2
C23 C24 H24A 109.2
C25 C24 H24B 109.2
C23 C24 H24B 109.2
H24A C24 H24B 107.9
C26 C25 C24 109.48(16)
C26 C25 H25A 109.8
C24 C25 H25A 109.8
C26 C25 H25B 109.8
C24 C25 H25B 109.8
H25A C25 H25B 108.2
C25 C26 C27 110.36(17)
C25 C26 H26A 109.6
C27 C26 H26A 109.6
C25 C26 H26B 109.6
C27 C26 H26B 109.6
H26A C26 H26B 108.1
C26 C27 C28 111.39(16)
C26 C27 H27A 109.3
C28 C27 H27A 109.3
C26 C27 H27B 109.3
C28 C27 H27B 109.3
H27A C27 H27B 108.0
N3 C28 C27 114.63(15)
N3 C28 C23 109.54(15)
C27 C28 C23 111.96(15)
N3 C28 H28 106.7
C27 C28 H28 106.7
C23 C28 H28 106.7
N3 C29 H29A 109.5
N3 C29 H29B 109.5
H29A C29 H29B 109.5
N3 C29 H29C 109.5
H29A C29 H29C 109.5
H29B C29 H29C 109.5
N3 C30 C31 114.00(16)
N3 C30 H30A 108.8
C31 C30 H30A 108.8
N3 C30 H30B 108.8
C31 C30 H30B 108.8
H30A C30 H30B 107.6
C32 C31 C36 119.83(17)
C32 C31 C30 119.46(18)
C36 C31 C30 120.64(17)
C33 C32 C31 121.72(19)
C33 C32 H32 119.1
C31 C32 H32 119.1
C34 C33 C32 118.75(19)
C34 C33 H33 120.6
C32 C33 H33 120.6
C35 C34 C33 120.93(18)
C35 C34 H34 119.5
C33 C34 H34 119.5
C34 C35 C36 121.53(19)
C34 C35 H35 119.2
C36 C35 H35 119.2
O2 C36 C35 120.13(18)
O2 C36 C31 122.65(17)
C35 C36 C31 117.22(18)
C29 N3 C30 107.72(15)
C29 N3 C28 113.58(14)
C30 N3 C28 111.76(14)
C29 N3 Zn2 106.90(12)
C30 N3 Zn2 107.42(11)
C28 N3 Zn2 109.18(11)
C21 N4 C22 109.37(17)
C21 N4 C23 114.06(15)
C22 N4 C23 110.26(15)
C21 N4 Zn2 109.74(12)
C22 N4 Zn2 108.01(12)
C23 N4 Zn2 105.18(11)
C36 O2 Zn2 122.58(11)
O2 Zn2 C19 123.38(7)
O2 Zn2 N3 96.06(6)
C19 Zn2 N3 124.11(8)
O2 Zn2 N4 106.65(6)
C19 Zn2 N4 115.39(8)
N3 Zn2 N4 83.17(6)

loop_
_geom_bond_atom_site_label_1
_geom_bond_atom_site_label_2
_geom_bond_distance
C1 C2 1.539(3)
C1 Zn1 1.9699(18)
C1 H1A 0.9900
C1 H1B 0.9900
C2 H2A 0.9800
C2 H2B 0.9800
C2 H2C 0.9800
C3 N2 1.476(2)
C3 H3A 0.9800
C3 H3B 0.9800
C3 H3C 0.9800
C4 N2 1.484(2)
C4 H4A 0.9800
C4 H4B 0.9800
C4 H4C 0.9800
C5 N2 1.499(2)
C5 C10 1.524(3)
C5 C6 1.533(2)
C5 H5 1.0000
C6 C7 1.526(3)
C6 H6A 0.9900
C6 H6B 0.9900
C7 C8 1.505(3)
C7 H7A 0.9900
C7 H7B 0.9900
C8 C9 1.525(3)
C8 H8A 0.9900
C8 H8B 0.9900
C9 C10 1.523(3)
C9 H9A 0.9900
C9 H9B 0.9900
C10 N1 1.496(2)
C10 H10 1.0000
C11 N1 1.466(2)
C11 H11A 0.9800
C11 H11B 0.9800
C11 H11C 0.9800
C12 N1 1.484(2)
C12 C13 1.506(3)
C12 H12A 0.9900
C12 H12B 0.9900
C13 C14 1.388(3)
C13 C18 1.404(3)
C14 C15 1.380(3)
C14 H14 0.9500
C15 C16 1.367(3)
C15 H15 0.9500
C16 C17 1.381(3)
C16 H16 0.9500
C17 C18 1.411(3)
C17 H17 0.9500
C18 O1 1.316(2)
N1 Zn1 2.1213(15)
N2 Zn1 2.1447(15)
O1 Zn1 1.9497(13)
C19 C20 1.515(3)
C19 Zn2 1.9727(19)
C19 H19A 0.9900
C19 H19B 0.9900
C20 H20A 0.9800
C20 H20B 0.9800
C20 H20C 0.9800
C21 N4 1.467(2)
C21 H21A 0.9800
C21 H21B 0.9800
C21 H21C 0.9800
C22 N4 1.474(2)
C22 H22A 0.9800
C22 H22B 0.9800
C22 H22C 0.9800
C23 N4 1.500(2)
C23 C28 1.525(3)
C23 C24 1.529(3)
C23 H23 1.0000
C24 C25 1.524(3)
C24 H24A 0.9900
C24 H24B 0.9900
C25 C26 1.512(3)
C25 H25A 0.9900
C25 H25B 0.9900
C26 C27 1.519(3)
C26 H26A 0.9900
C26 H26B 0.9900
C27 C28 1.522(2)
C27 H27A 0.9900
C27 H27B 0.9900
C28 N3 1.499(2)
C28 H28 1.0000
C29 N3 1.478(2)
C29 H29A 0.9800
C29 H29B 0.9800
C29 H29C 0.9800
C30 N3 1.481(2)
C30 C31 1.502(3)
C30 H30A 0.9900
C30 H30B 0.9900
C31 C32 1.383(3)
C31 C36 1.408(3)
C32 C33 1.381(3)
C32 H32 0.9500
C33 C34 1.371(3)
C33 H33 0.9500
C34 C35 1.369(3)
C34 H34 0.9500
C35 C36 1.407(3)
C35 H35 0.9500
C36 O2 1.320(2)
N3 Zn2 2.1269(15)
N4 Zn2 2.1609(16)
O2 Zn2 1.9302(13)

loop_
_geom_torsion_atom_site_label_1
_geom_torsion_atom_site_label_2
_geom_torsion_atom_site_label_3
_geom_torsion_atom_site_label_4
_geom_torsion
N2 C5 C6 C7 178.08(17)
C10 C5 C6 C7 53.1(2)
C5 C6 C7 C8 -58.8(2)
C6 C7 C8 C9 61.1(2)
C7 C8 C9 C10 -58.3(2)
C8 C9 C10 N1 178.30(17)
C8 C9 C10 C5 53.4(2)
N2 C5 C10 N1 54.82(19)
C6 C5 C10 N1 -178.12(15)
N2 C5 C10 C9 -177.68(15)
C6 C5 C10 C9 -50.6(2)
N1 C12 C13 C14 -120.46(18)
N1 C12 C13 C18 59.7(2)
C18 C13 C14 C15 0.2(3)
C12 C13 C14 C15 -179.64(18)
C13 C14 C15 C16 -0.3(3)
C14 C15 C16 C17 0.2(3)
C15 C16 C17 C18 -0.1(3)
C14 C13 C18 O1 179.48(16)
C12 C13 C18 O1 -0.7(3)
C14 C13 C18 C17 -0.1(3)
C12 C13 C18 C17 179.76(16)
C16 C17 C18 O1 -179.54(16)
C16 C17 C18 C13 0.1(3)
C13 C12 N1 C11 179.02(16)
C13 C12 N1 C10 52.1(2)
C13 C12 N1 Zn1 -65.40(16)
C9 C10 N1 C11 -44.1(2)
C5 C10 N1 C11 82.51(18)
C9 C10 N1 C12 80.12(19)
C5 C10 N1 C12 -153.23(15)
C9 C10 N1 Zn1 -164.31(13)
C5 C10 N1 Zn1 -37.66(16)
C10 C5 N2 C3 79.04(19)
C6 C5 N2 C3 -46.8(2)
C10 C5 N2 C4 -159.24(16)
C6 C5 N2 C4 74.9(2)
C10 C5 N2 Zn1 -42.12(16)
C6 C5 N2 Zn1 -167.98(13)
C13 C18 O1 Zn1 -34.5(2)
C17 C18 O1 Zn1 145.03(14)
C18 O1 Zn1 C1 145.64(15)
C18 O1 Zn1 N1 17.16(15)
C18 O1 Zn1 N2 -67.67(15)
C2 C1 Zn1 O1 -43.37(18)
C2 C1 Zn1 N1 73.63(16)
C2 C1 Zn1 N2 178.42(13)
C11 N1 Zn1 O1 145.24(11)
C12 N1 Zn1 O1 29.36(11)
C10 N1 Zn1 O1 -91.31(11)
C11 N1 Zn1 C1 16.82(14)
C12 N1 Zn1 C1 -99.06(12)
C10 N1 Zn1 C1 140.27(11)
C11 N1 Zn1 N2 -111.91(11)
C12 N1 Zn1 N2 132.21(11)
C10 N1 Zn1 N2 11.54(11)
C3 N2 Zn1 O1 -11.75(13)
C4 N2 Zn1 O1 -130.25(13)
C5 N2 Zn1 O1 111.52(11)
C3 N2 Zn1 C1 131.47(13)
C4 N2 Zn1 C1 12.97(17)
C5 N2 Zn1 C1 -105.26(13)
C3 N2 Zn1 N1 -106.70(12)
C4 N2 Zn1 N1 134.80(13)
C5 N2 Zn1 N1 16.57(11)
N4 C23 C24 C25 -178.49(15)
C28 C23 C24 C25 -53.2(2)
C23 C24 C25 C26 57.5(2)
C24 C25 C26 C27 -59.5(2)
C25 C26 C27 C28 58.4(2)
C26 C27 C28 N3 -179.55(15)
C26 C27 C28 C23 -54.0(2)
N4 C23 C28 N3 -53.58(19)
C24 C23 C28 N3 179.28(14)
N4 C23 C28 C27 178.10(15)
C24 C23 C28 C27 51.0(2)
N3 C30 C31 C32 123.22(19)
N3 C30 C31 C36 -59.8(2)
C36 C31 C32 C33 -1.4(3)
C30 C31 C32 C33 175.58(18)
C31 C32 C33 C34 0.6(3)
C32 C33 C34 C35 0.4(3)
C33 C34 C35 C36 -0.7(3)
C34 C35 C36 O2 -179.38(19)
C34 C35 C36 C31 -0.1(3)
C32 C31 C36 O2 -179.62(18)
C30 C31 C36 O2 3.4(3)
C32 C31 C36 C35 1.1(3)
C30 C31 C36 C35 -175.86(17)
C31 C30 N3 C29 175.28(16)
C31 C30 N3 C28 -59.3(2)
C31 C30 N3 Zn2 60.44(18)
C27 C28 N3 C29 41.1(2)
C23 C28 N3 C29 -85.70(18)
C27 C28 N3 C30 -81.01(18)
C23 C28 N3 C30 152.16(15)
C27 C28 N3 Zn2 160.30(12)
C23 C28 N3 Zn2 33.48(16)
C28 C23 N4 C21 -75.9(2)
C24 C23 N4 C21 49.9(2)
C28 C23 N4 C22 160.63(16)
C24 C23 N4 C22 -73.6(2)
C28 C23 N4 Zn2 44.42(16)
C24 C23 N4 Zn2 170.24(12)
C35 C36 O2 Zn2 -143.75(15)
C31 C36 O2 Zn2 37.0(3)
C36 O2 Zn2 C19 -161.94(16)
C36 O2 Zn2 N3 -23.75(16)
C36 O2 Zn2 N4 60.91(17)
C20 C19 Zn2 O2 37.3(2)
C20 C19 Zn2 N3 -89.52(18)
C20 C19 Zn2 N4 171.13(15)
C29 N3 Zn2 O2 -137.95(12)
C30 N3 Zn2 O2 -22.56(12)
C28 N3 Zn2 O2 98.80(11)
C29 N3 Zn2 C19 -0.20(15)
C30 N3 Zn2 C19 115.19(13)
C28 N3 Zn2 C19 -123.45(12)
C29 N3 Zn2 N4 115.94(12)
C30 N3 Zn2 N4 -128.67(12)
C28 N3 Zn2 N4 -7.31(10)
C21 N4 Zn2 O2 8.80(14)
C22 N4 Zn2 O2 127.96(13)
C23 N4 Zn2 O2 -114.30(11)
C21 N4 Zn2 C19 -132.25(14)
C22 N4 Zn2 C19 -13.09(16)
C23 N4 Zn2 C19 104.65(13)
C21 N4 Zn2 N3 103.11(13)
C22 N4 Zn2 N3 -137.73(13)
C23 N4 Zn2 N3 -19.99(11)
